data_4502419
loop_
_publ_author_name
'Zhang, Bin'
'Kurmoo, Mohamedally'
'Mori, Takehiko'
'Zhang, Yan'
'Pratt, Francis Laurence'
'Zhu, Daoben'

_publ_section_title
;
 Polymorphism in Hybrid Organic&#x2212;Inorganic Bilayered Magnetic
 Conductors (BEDT-TTF)3(FeIIICl4)2, BEDT-TTF =
 bis(ethylenedithio)tetrathiafulvalene
;
_journal_issue 2
_journal_name_full 'Crystal Growth &amp; Design'
_journal_page_first 782
_journal_paper_doi 10.1021/cg9011718
_journal_volume 10
_journal_year 2010
_chemical_formula_sum 'C30 H24 Cl8 Fe2 S24'
_chemical_formula_weight 1549.23
_chemical_name_systematic
; 
 ? 
;
_space_group_IT_number 15
_symmetry_cell_setting monoclinic
_symmetry_space_group_name_Hall '-C 2yc'
_symmetry_space_group_name_H-M 'C 1 2/c 1'
_atom_sites_solution_hydrogens geom
_atom_sites_solution_primary direct
_atom_sites_solution_secondary difmap
_audit_creation_method SHELXL-97
_cell_angle_alpha 90.00
_cell_angle_beta 101.0560(10)
_cell_angle_gamma 90.00
_cell_formula_units_Z 4
_cell_length_a 55.9187(7)
_cell_length_b 6.74240(10)
_cell_length_c 14.9057(3)
_cell_measurement_reflns_used 28013
_cell_measurement_temperature 290(2)
_cell_measurement_theta_max 27.485
_cell_measurement_theta_min 3.395
_cell_volume 5515.54(16)
_computing_cell_refinement 'HKL Scalepack (Otwinowski & Minor 1997)'
_computing_data_collection KappaCCD
_computing_data_reduction 'Denzo and Scalepak (Otwinowski & Minor, 1997)'
_computing_molecular_graphics 'XP(Bruker, 1997)'
_computing_publication_material 'SHELXL-97 (Sheldrick, 1997)'
_computing_structure_refinement 'SHELXL-97 (Sheldrick, 1997)'
_computing_structure_solution 'SHELXS-97 (Sheldrick, 1990)'
_diffrn_ambient_temperature 290(2)
_diffrn_measured_fraction_theta_full 0.992
_diffrn_measured_fraction_theta_max 0.992
_diffrn_measurement_method CCD
_diffrn_radiation_monochromator graphite
_diffrn_radiation_source 'fine-focus sealed tube'
_diffrn_radiation_type MoK\a
_diffrn_radiation_wavelength 0.71073
_diffrn_reflns_av_R_equivalents 0.0792
_diffrn_reflns_av_sigmaI/netI 0.0822
_diffrn_reflns_limit_h_max 72
_diffrn_reflns_limit_h_min -71
_diffrn_reflns_limit_k_max 8
_diffrn_reflns_limit_k_min -8
_diffrn_reflns_limit_l_max 18
_diffrn_reflns_limit_l_min -19
_diffrn_reflns_number 35326
_diffrn_reflns_theta_full 27.50
_diffrn_reflns_theta_max 27.50
_diffrn_reflns_theta_min 3.40
_exptl_absorpt_coefficient_mu 1.852
_exptl_absorpt_correction_T_max 0.889
_exptl_absorpt_correction_T_min 0.596
_exptl_absorpt_correction_type integration
_exptl_absorpt_process_details
;
Gaussian integration (Coppens, 1970)
;
_exptl_crystal_colour black
_exptl_crystal_density_diffrn 1.866
_exptl_crystal_density_method 'not measured'
_exptl_crystal_description plate
_exptl_crystal_F_000 3104
_exptl_crystal_size_max 0.41
_exptl_crystal_size_mid 0.37
_exptl_crystal_size_min 0.06
_refine_diff_density_max 0.549
_refine_diff_density_min -0.471
_refine_diff_density_rms 0.072
_refine_ls_extinction_method none
_refine_ls_goodness_of_fit_ref 0.932
_refine_ls_hydrogen_treatment mixed
_refine_ls_matrix_type full
_refine_ls_number_parameters 289
_refine_ls_number_reflns 6298
_refine_ls_number_restraints 0
_refine_ls_restrained_S_all 0.932
_refine_ls_R_factor_all 0.1138
_refine_ls_R_factor_gt 0.0408
_refine_ls_shift/su_max 0.001
_refine_ls_shift/su_mean 0.000
_refine_ls_structure_factor_coef Fsqd
_refine_ls_weighting_details 'calc w=1/[\s^2^(Fo^2^)+(0.0469P)^2^+0.0000P] where P=(Fo^2^+2Fc^2^)/3'
_refine_ls_weighting_scheme calc
_refine_ls_wR_factor_gt 0.0891
_refine_ls_wR_factor_ref 0.1037
_reflns_number_gt 3102
_reflns_number_total 6298
_reflns_threshold_expression >2sigma(I)
_cod_data_source_file cg9011718_si_002.cif
_cod_data_source_block CCDC642827
_cod_original_cell_volume 5515.54(15)
_cod_original_sg_symbol_H-M 'C 2/c '
_cod_database_code 4502419

loop_
_symmetry_equiv_pos_as_xyz
'x, y, z'
'-x, y, -z+1/2'
'x+1/2, y+1/2, z'
'-x+1/2, y+1/2, -z+1/2'
'-x, -y, -z'
'x, -y, z-1/2'
'-x+1/2, -y+1/2, -z'
'x+1/2, -y+1/2, z-1/2'

loop_
_atom_site_label
_atom_site_type_symbol
_atom_site_fract_x
_atom_site_fract_y
_atom_site_fract_z
_atom_site_U_iso_or_equiv
_atom_site_adp_type
_atom_site_occupancy
_atom_site_symmetry_multiplicity
_atom_site_calc_flag
_atom_site_refinement_flags
Fe1 Fe 0.156610(9) 0.18086(8) 0.40280(4) 0.04953(17) Uani 1 1 d .
Cl1 Cl 0.14986(2) 0.01395(18) 0.52070(8) 0.0793(4) Uani 1 1 d .
Cl2 Cl 0.14630(2) 0.00450(18) 0.27833(8) 0.0844(4) Uani 1 1 d .
Cl3 Cl 0.13495(2) 0.45035(18) 0.38652(9) 0.0918(4) Uani 1 1 d .
Cl4 Cl 0.194937(19) 0.26225(18) 0.42517(8) 0.0810(4) Uani 1 1 d .
S1 S 0.508627(16) 0.45041(13) 0.37967(7) 0.0479(3) Uani 1 1 d .
S2 S 0.521493(16) 0.03223(13) 0.36621(7) 0.0479(3) Uani 1 1 d .
S3 S 0.455384(16) 0.32254(13) 0.41211(7) 0.0469(3) Uani 1 1 d .
S4 S 0.466450(17) -0.09243(13) 0.37974(7) 0.0517(3) Uani 1 1 d .
S5 S 0.554847(19) 0.60694(14) 0.34617(9) 0.0714(4) Uani 1 1 d .
S6 S 0.571772(16) 0.10866(13) 0.34095(7) 0.0493(3) Uani 1 1 d .
S7 S 0.404119(18) 0.25236(15) 0.42438(9) 0.0647(3) Uani 1 1 d .
S8 S 0.41754(2) -0.24182(15) 0.38287(9) 0.0681(3) Uani 1 1 d .
S9 S 0.24683(2) 0.02693(17) 0.42496(9) 0.0785(4) Uani 1 1 d .
S10 S 0.28444(2) -0.27241(16) 0.45326(9) 0.0740(4) Uani 1 1 d .
S11 S 0.26856(3) 0.2747(2) 0.30220(10) 0.0955(5) Uani 1 1 d .
S12 S 0.31468(3) -0.0885(2) 0.33528(10) 0.0997(5) Uani 1 1 d .
C1 C 0.49950(6) 0.2036(5) 0.3799(2) 0.0387(8) Uani 1 1 d .
C2 C 0.47666(6) 0.1508(5) 0.3902(2) 0.0372(8) Uani 1 1 d .
C3 C 0.53760(6) 0.3980(5) 0.3584(2) 0.0416(9) Uani 1 1 d .
C4 C 0.54373(6) 0.2061(5) 0.3542(2) 0.0363(8) Uani 1 1 d .
C5 C 0.43193(6) 0.1520(5) 0.4098(2) 0.0433(9) Uani 1 1 d .
C6 C 0.43700(6) -0.0389(5) 0.3950(2) 0.0438(9) Uani 1 1 d .
C7 C 0.58375(8) 0.5045(6) 0.3484(4) 0.106(2) Uani 1 1 d .
H7A H 0.5895 0.5650 0.2975 0.127 Uiso 1 1 calc R
H7B H 0.5940 0.5574 0.4032 0.127 Uiso 1 1 calc R
C8 C 0.58940(8) 0.3274(7) 0.3465(6) 0.187(4) Uani 1 1 d .
H8A H 0.6020 0.3098 0.4004 0.224 Uiso 1 1 calc R
H8B H 0.5976 0.3173 0.2949 0.224 Uiso 1 1 calc R
C9 C 0.38358(8) 0.0633(7) 0.3745(3) 0.0861(15) Uani 1 1 d .
H9A H 0.3677 0.0922 0.3885 0.103 Uiso 1 1 calc R
H9B H 0.3820 0.0714 0.3086 0.103 Uiso 1 1 calc R
C10 C 0.38971(7) -0.1360(6) 0.4015(4) 0.0863(15) Uani 1 1 d .
H10A H 0.3766 -0.2199 0.3707 0.104 Uiso 1 1 calc R
H10B H 0.3897 -0.1452 0.4664 0.104 Uiso 1 1 calc R
C11 C 0.25661(7) -0.1956(6) 0.4739(3) 0.0634(12) Uani 1 1 d .
C12 C 0.27047(8) 0.0617(6) 0.3683(3) 0.0672(12) Uani 1 1 d .
C13 C 0.28837(8) -0.0783(6) 0.3810(3) 0.0660(12) Uani 1 1 d .
C14 C 0.29886(11) 0.2942(9) 0.2856(5) 0.132(2) Uani 1 1 d .
H14A H 0.2995 0.3964 0.2403 0.159 Uiso 1 1 calc R
H14B H 0.3089 0.3384 0.3425 0.159 Uiso 1 1 calc R
C15 C 0.30936(13) 0.1186(7) 0.2572(4) 0.133(3) Uani 1 1 d .
H15A H 0.3248 0.1544 0.2415 0.160 Uiso 1 1 calc R
H15B H 0.2989 0.0729 0.2015 0.160 Uiso 1 1 calc R

loop_
_atom_site_aniso_label
_atom_site_aniso_U_11
_atom_site_aniso_U_22
_atom_site_aniso_U_33
_atom_site_aniso_U_23
_atom_site_aniso_U_13
_atom_site_aniso_U_12
Fe1 0.0384(3) 0.0545(3) 0.0566(4) 0.0030(3) 0.0115(3) 0.0074(3)
Cl1 0.0816(9) 0.0881(8) 0.0708(8) 0.0212(6) 0.0214(6) -0.0047(7)
Cl2 0.0877(9) 0.0947(9) 0.0738(8) -0.0211(7) 0.0232(7) -0.0108(7)
Cl3 0.0848(9) 0.0811(8) 0.1112(10) 0.0136(8) 0.0233(8) 0.0431(7)
Cl4 0.0399(6) 0.1013(9) 0.0996(9) 0.0100(7) 0.0076(6) -0.0012(6)
S1 0.0313(5) 0.0390(5) 0.0761(7) -0.0056(5) 0.0167(5) 0.0029(4)
S2 0.0336(5) 0.0375(5) 0.0756(7) -0.0013(5) 0.0182(5) 0.0011(4)
S3 0.0314(5) 0.0410(5) 0.0705(7) -0.0076(5) 0.0152(5) 0.0001(4)
S4 0.0390(6) 0.0405(5) 0.0792(7) -0.0074(5) 0.0207(5) -0.0007(4)
S5 0.0469(6) 0.0363(5) 0.1403(11) 0.0043(6) 0.0414(7) 0.0014(5)
S6 0.0347(5) 0.0411(5) 0.0760(7) -0.0039(5) 0.0208(5) 0.0038(4)
S7 0.0342(6) 0.0534(6) 0.1114(10) -0.0148(6) 0.0262(6) -0.0025(5)
S8 0.0536(7) 0.0463(6) 0.1133(10) -0.0119(6) 0.0387(7) -0.0139(5)
S9 0.0553(7) 0.0655(8) 0.1124(10) -0.0111(7) 0.0101(7) 0.0129(6)
S10 0.0609(8) 0.0645(7) 0.1004(10) 0.0013(7) 0.0245(7) 0.0147(6)
S11 0.0794(10) 0.0819(9) 0.1161(12) 0.0195(8) -0.0043(8) 0.0085(7)
S12 0.0851(10) 0.1028(11) 0.1216(12) 0.0188(9) 0.0461(9) 0.0223(8)
C1 0.035(2) 0.0343(19) 0.047(2) -0.0070(16) 0.0101(17) 0.0007(16)
C2 0.030(2) 0.0369(19) 0.045(2) -0.0040(16) 0.0088(16) 0.0019(16)
C3 0.033(2) 0.040(2) 0.054(2) -0.0049(18) 0.0143(17) 0.0006(17)
C4 0.0320(19) 0.040(2) 0.038(2) -0.0023(16) 0.0101(16) -0.0003(16)
C5 0.032(2) 0.047(2) 0.054(2) -0.0023(18) 0.0149(17) -0.0036(17)
C6 0.034(2) 0.046(2) 0.055(2) -0.0030(19) 0.0162(18) -0.0032(17)
C7 0.051(3) 0.050(3) 0.229(6) -0.022(4) 0.056(4) -0.003(2)
C8 0.039(3) 0.042(3) 0.492(14) 0.026(5) 0.080(5) -0.004(2)
C9 0.045(3) 0.084(4) 0.132(5) -0.022(3) 0.022(3) -0.012(3)
C10 0.045(3) 0.067(3) 0.147(5) 0.006(3) 0.018(3) -0.013(2)
C11 0.048(3) 0.059(3) 0.081(3) -0.017(2) 0.006(2) 0.001(2)
C12 0.054(3) 0.066(3) 0.076(3) -0.014(2) -0.004(2) 0.002(2)
C13 0.060(3) 0.065(3) 0.072(3) -0.010(2) 0.011(2) 0.006(2)
C14 0.093(5) 0.138(6) 0.163(6) 0.043(5) 0.016(4) -0.012(4)
C15 0.224(8) 0.065(3) 0.145(6) -0.013(4) 0.120(6) -0.017(4)

loop_
_atom_type_symbol
_atom_type_description
_atom_type_scat_dispersion_real
_atom_type_scat_dispersion_imag
_atom_type_scat_source
C C 0.0033 0.0016 'International Tables Vol C Tables 4.2.6.8 and 6.1.1.4'
H H 0.0000 0.0000 'International Tables Vol C Tables 4.2.6.8 and 6.1.1.4'
S S 0.1246 0.1234 'International Tables Vol C Tables 4.2.6.8 and 6.1.1.4'
Cl Cl 0.1484 0.1585 'International Tables Vol C Tables 4.2.6.8 and 6.1.1.4'
Fe Fe 0.3463 0.8444 'International Tables Vol C Tables 4.2.6.8 and 6.1.1.4'

loop_
_geom_angle_atom_site_label_1
_geom_angle_atom_site_label_2
_geom_angle_atom_site_label_3
_geom_angle
_geom_angle_site_symmetry_1
Cl3 Fe1 Cl4 108.55(5) .
Cl3 Fe1 Cl1 110.06(5) .
Cl4 Fe1 Cl1 108.94(5) .
Cl3 Fe1 Cl2 108.04(6) .
Cl4 Fe1 Cl2 111.04(5) .
Cl1 Fe1 Cl2 110.19(5) .
C1 S1 C3 95.13(16) .
C1 S2 C4 95.74(15) .
C2 S3 C5 95.55(16) .
C2 S4 C6 95.47(16) .
C3 S5 C7 101.96(19) .
C4 S6 C8 100.70(19) .
C5 S7 C9 100.90(19) .
C6 S8 C10 102.53(18) .
C11 S9 C12 96.7(2) .
C11 S10 C13 96.3(2) .
C12 S11 C14 100.7(2) .
C13 S12 C15 100.1(3) .
C2 C1 S2 122.8(2) .
C2 C1 S1 122.1(2) .
S2 C1 S1 115.08(19) .
C1 C2 S4 122.4(2) .
C1 C2 S3 122.6(2) .
S4 C2 S3 114.98(18) .
C4 C3 S5 128.6(3) .
C4 C3 S1 117.2(3) .
S5 C3 S1 114.11(19) .
C3 C4 S2 116.7(2) .
C3 C4 S6 127.7(3) .
S2 C4 S6 115.61(18) .
C6 C5 S3 117.0(3) .
C6 C5 S7 127.7(3) .
S3 C5 S7 115.3(2) .
C5 C6 S8 128.6(3) .
C5 C6 S4 117.0(3) .
S8 C6 S4 114.35(19) .
C8 C7 S5 128.2(4) .
C7 C8 S6 131.6(4) .
C10 C9 S7 117.1(4) .
C9 C10 S8 120.3(3) .
C11 C11 S9 122.9(4) 7_546
C11 C11 S10 122.7(4) 7_546
S9 C11 S10 114.4(2) .
C13 C12 S9 116.8(3) .
C13 C12 S11 128.1(4) .
S9 C12 S11 115.1(2) .
C12 C13 S10 115.6(3) .
C12 C13 S12 128.9(4) .
S10 C13 S12 115.5(2) .
C15 C14 S11 116.2(5) .
C14 C15 S12 118.6(4) .

loop_
_geom_bond_atom_site_label_1
_geom_bond_atom_site_label_2
_geom_bond_distance
_geom_bond_site_symmetry_2
Fe1 Cl3 2.1713(11) .
Fe1 Cl4 2.1753(12) .
Fe1 Cl1 2.1799(12) .
Fe1 Cl2 2.1859(12) .
S1 C1 1.740(3) .
S1 C3 1.745(3) .
S2 C1 1.728(3) .
S2 C4 1.743(3) .
S3 C2 1.735(3) .
S3 C5 1.739(3) .
S4 C2 1.734(3) .
S4 C6 1.743(3) .
S5 C3 1.737(3) .
S5 C7 1.752(4) .
S6 C4 1.746(3) .
S6 C8 1.767(4) .
S7 C5 1.747(3) .
S7 C9 1.781(4) .
S8 C6 1.736(3) .
S8 C10 1.781(4) .
S9 C11 1.711(4) .
S9 C12 1.716(5) .
S10 C11 1.722(4) .
S10 C13 1.735(4) .
S11 C12 1.733(4) .
S11 C14 1.763(6) .
S12 C13 1.738(4) .
S12 C15 1.806(6) .
C1 C2 1.363(4) .
C3 C4 1.343(4) .
C5 C6 1.345(4) .
C7 C8 1.237(5) .
C9 C10 1.425(5) .
C11 C11 1.383(8) 7_546
C12 C13 1.362(5) .
C14 C15 1.422(7) .

loop_
_geom_hbond_atom_site_label_D
_geom_hbond_atom_site_label_H
_geom_hbond_atom_site_label_A
_geom_hbond_distance_DH
_geom_hbond_distance_HA
_geom_hbond_distance_DA
_geom_hbond_angle_DHA
_geom_hbond_site_symmetry_A
C7 H7A S8 0.97 2.94 3.837(6) 153.4 2_665
C7 H7B S7 0.97 2.86 3.706(6) 146.9 5_666
C8 H8A H10B 0.97 2.24 3.066(10) 141.9 5_656
C9 H9B Cl3 0.97 2.99 3.904(5) 156.7 4_545
C10 H10A Cl1 0.97 3.11 3.704(4) 121.2 7_546
C10 H10A Cl2 0.97 2.99 3.879(5) 153.1 4_545
C10 H10B Cl3 0.97 3.10 3.889(5) 139.8 7_556
C14 H14B Cl1 0.97 2.94 3.880(7) 162.9 7_556
C15 H15A Cl2 0.97 2.91 3.702(6) 139.9 4
C15 H15B Cl4 0.97 2.88 3.601(5) 131.4 4_545
